data_2212841
loop_
_publ_author_name
'Li Wang'
'Jian-Fang Dong'
'Lian-Zhi Li'
'Lin-Wei Li'
'Da-Qi Wang'

_publ_section_title Bis[1-(1-naphthyliminomethyl)-2-naphtholato-\k^2^<i>N</i>,<i>O</i>]copper(II)
_journal_coeditor_code CV2211
_journal_issue 4
_journal_name_full 'Acta Crystallographica Section E'
_journal_page_first m1059
_journal_page_last m1060
_journal_paper_doi 10.1107/S160053680701152X
_journal_volume 63
_journal_year 2007
_chemical_formula_iupac '[Cu (C21 H14 N1 O1)2]'
_chemical_formula_moiety 'C42 H28 Cu N2 O2'
_chemical_formula_sum 'C42 H28 Cu N2 O2'
_chemical_formula_weight 656.20
_chemical_name_systematic
;
Bis[1-(1-naphthyliminomethyl)2-naphtholato-\k^2^N,O)copper(II)
;
_space_group_IT_number 14
_symmetry_cell_setting monoclinic
_symmetry_space_group_name_Hall '-P 2yn'
_symmetry_space_group_name_H-M 'P 1 21/n 1'
_atom_sites_solution_hydrogens geom
_atom_sites_solution_primary direct
_atom_sites_solution_secondary difmap
_audit_creation_method SHELXL-97
_cell_angle_alpha 90.00
_cell_angle_beta 109.405(19)
_cell_angle_gamma 90.00
_cell_formula_units_Z 2
_cell_length_a 8.958(4)
_cell_length_b 14.5062(17)
_cell_length_c 12.515(9)
_cell_measurement_reflns_used 1552
_cell_measurement_temperature 298(2)
_cell_measurement_theta_max 20.8035
_cell_measurement_theta_min 2.230
_cell_volume 1533.9(13)
_computing_cell_refinement SMART
_computing_data_collection 'SMART (Siemens, 1996)'
_computing_data_reduction 'SAINT (Siemens, 1996)'
_computing_molecular_graphics 'SHELXTL (Sheldrick, 1997b)'
_computing_publication_material SHELXTL
_computing_structure_refinement 'SHELXL97 (Sheldrick, 1997a)'
_computing_structure_solution 'SHELXS97 (Sheldrick, 1997a)'
_diffrn_ambient_temperature 298(2)
_diffrn_measured_fraction_theta_full 0.994
_diffrn_measured_fraction_theta_max 0.946
_diffrn_measurement_device_type 'Siemens SMART CCD area-detector'
_diffrn_measurement_method '\f and \w'
_diffrn_radiation_monochromator graphite
_diffrn_radiation_source 'fine-focus sealed tube'
_diffrn_radiation_type MoK\a
_diffrn_radiation_wavelength 0.71073
_diffrn_reflns_av_R_equivalents 0.0701
_diffrn_reflns_av_sigmaI/netI 0.1075
_diffrn_reflns_limit_h_max 11
_diffrn_reflns_limit_h_min -11
_diffrn_reflns_limit_k_max 16
_diffrn_reflns_limit_k_min -19
_diffrn_reflns_limit_l_max 16
_diffrn_reflns_limit_l_min -16
_diffrn_reflns_number 9233
_diffrn_reflns_theta_full 25.00
_diffrn_reflns_theta_max 28.22
_diffrn_reflns_theta_min 2.22
_diffrn_standards_decay_% 0
_diffrn_standards_interval_count 0
_diffrn_standards_number 0
_exptl_absorpt_coefficient_mu 0.754
_exptl_absorpt_correction_T_max 0.9149
_exptl_absorpt_correction_T_min 0.8223
_exptl_absorpt_correction_type multi-scan
_exptl_absorpt_process_details '(SADABS; Sheldrick, 1996)'
_exptl_crystal_colour blue
_exptl_crystal_density_diffrn 1.421
_exptl_crystal_density_method 'not measured'
_exptl_crystal_description prism
_exptl_crystal_F_000 678
_exptl_crystal_size_max 0.27
_exptl_crystal_size_mid 0.21
_exptl_crystal_size_min 0.12
_refine_diff_density_max 0.412
_refine_diff_density_min -0.535
_refine_ls_extinction_method none
_refine_ls_goodness_of_fit_ref 0.982
_refine_ls_hydrogen_treatment constr
_refine_ls_matrix_type full
_refine_ls_number_parameters 214
_refine_ls_number_reflns 3581
_refine_ls_number_restraints 0
_refine_ls_restrained_S_all 0.982
_refine_ls_R_factor_all 0.1545
_refine_ls_R_factor_gt 0.0609
_refine_ls_shift/su_max 0.000
_refine_ls_shift/su_mean 0.000
_refine_ls_structure_factor_coef Fsqd
_refine_ls_weighting_details 'calc w=1/[\s^2^(Fo^2^)+(0.1038P)^2^] where P=(Fo^2^+2Fc^2^)/3'
_refine_ls_weighting_scheme calc
_refine_ls_wR_factor_gt 0.1548
_refine_ls_wR_factor_ref 0.2123
_reflns_number_gt 1635
_reflns_number_total 3581
_reflns_threshold_expression I>2\s(I)
_cod_data_source_file cv2211.cif
_cod_data_source_block I
_cod_depositor_comments
;
The following automatic conversions were performed:
'_symmetry_cell_setting' value 'Monoclinic' changed to 'monoclinic'
according to '/home/saulius/struct/CIF-dictionaries/cif_core.dic'
dictionary named 'cif_core.dic' version 2.4.1 from 2010-06-29.

Automatic conversion script
Id: cif_fix_enum 1527 2010-12-29 10:47:43Z saulius 

The following automatic conversions were performed:

'_symmetry_cell_setting' value 'Monoclinic' changed to 'monoclinic'
according to /home/saulius/struct/CIF-dictionaries/cif_core.dic
dictionary named 'cif_core.dic' version 2.4.1 from 2010-06-29.

Automatic conversion script
Id: cif_fix_values 1715 2011-07-08 13:25:40Z adriana 
;
_cod_original_cell_volume 1534.0(12)
_cod_original_sg_symbol_H-M 'P 21/n'
_cod_database_code 2212841
_cod_database_fobs_code 2212841

loop_
_symmetry_equiv_pos_as_xyz
'x, y, z'
'-x+1/2, y+1/2, -z+1/2'
'-x, -y, -z'
'x-1/2, -y-1/2, z-1/2'

loop_
_atom_site_type_symbol
_atom_site_label
_atom_site_fract_x
_atom_site_fract_y
_atom_site_fract_z
_atom_site_U_iso_or_equiv
_atom_site_adp_type
_atom_site_calc_flag
_atom_site_refinement_flags
_atom_site_occupancy
Cu Cu1 0.0000 0.5000 1.0000 0.0475(3) Uani d S 1
N N1 0.1476(5) 0.3945(3) 1.0218(3) 0.0510(10) Uani d . 1
O O1 -0.0347(4) 0.4994(2) 0.8441(3) 0.0551(9) Uani d . 1
C C1 0.1721(6) 0.3471(3) 0.9409(4) 0.0517(13) Uani d . 1
H H1 0.2410 0.2974 0.9628 0.062 Uiso calc R 1
C C2 0.1040(5) 0.3636(3) 0.8219(3) 0.0403(10) Uani d . 1
C C3 0.0045(5) 0.4394(3) 0.7813(4) 0.0457(11) Uani d . 1
C C4 -0.0578(6) 0.4551(4) 0.6610(4) 0.0536(13) Uani d . 1
H H4 -0.1221 0.5060 0.6333 0.064 Uiso calc R 1
C C5 -0.0245(6) 0.3974(4) 0.5884(4) 0.0554(13) Uani d . 1
H H5 -0.0689 0.4086 0.5111 0.067 Uiso calc R 1
C C6 0.0759(6) 0.3202(3) 0.6253(4) 0.0478(12) Uani d . 1
C C7 0.1392(6) 0.3010(3) 0.7431(4) 0.0457(11) Uani d . 1
C C8 0.2369(6) 0.2230(4) 0.7754(4) 0.0580(14) Uani d . 1
H H8 0.2793 0.2083 0.8519 0.070 Uiso calc R 1
C C9 0.2715(8) 0.1682(4) 0.6984(5) 0.0734(17) Uani d . 1
H H9 0.3357 0.1168 0.7233 0.088 Uiso calc R 1
C C10 0.2125(8) 0.1880(4) 0.5830(5) 0.0730(17) Uani d . 1
H H10 0.2396 0.1518 0.5308 0.088 Uiso calc R 1
C C11 0.1139(7) 0.2617(4) 0.5487(4) 0.0649(16) Uani d . 1
H H11 0.0701 0.2738 0.4716 0.078 Uiso calc R 1
C C12 0.2285(6) 0.3617(3) 1.1354(4) 0.0487(12) Uani d . 1
C C13 0.1791(7) 0.2869(4) 1.1766(4) 0.0601(14) Uani d . 1
H H13 0.0985 0.2514 1.1278 0.072 Uiso calc R 1
C C14 0.2435(7) 0.2597(4) 1.2902(4) 0.0639(15) Uani d . 1
H H14 0.2064 0.2070 1.3156 0.077 Uiso calc R 1
C C15 0.3607(7) 0.3109(5) 1.3628(4) 0.0710(17) Uani d . 1
H H15 0.4013 0.2947 1.4389 0.085 Uiso calc R 1
C C16 0.4219(6) 0.3903(4) 1.3219(4) 0.0558(13) Uani d . 1
C C17 0.3519(5) 0.4133(3) 1.2059(4) 0.0491(12) Uani d . 1
C C18 0.4170(7) 0.4927(4) 1.1643(6) 0.0712(16) Uani d . 1
H H18 0.3782 0.5093 1.0882 0.085 Uiso calc R 1
C C19 0.5368(8) 0.5422(5) 1.2399(7) 0.088(2) Uani d . 1
H H19 0.5767 0.5939 1.2148 0.106 Uiso calc R 1
C C20 0.5993(9) 0.5168(6) 1.3527(8) 0.105(3) Uani d . 1
H H20 0.6828 0.5504 1.4014 0.126 Uiso calc R 1
C C21 0.5412(7) 0.4447(6) 1.3925(6) 0.090(2) Uani d . 1
H H21 0.5817 0.4308 1.4693 0.108 Uiso calc R 1

loop_
_atom_site_aniso_label
_atom_site_aniso_U_11
_atom_site_aniso_U_22
_atom_site_aniso_U_33
_atom_site_aniso_U_12
_atom_site_aniso_U_13
_atom_site_aniso_U_23
Cu1 0.0449(5) 0.0629(6) 0.0340(4) 0.0123(4) 0.0121(3) 0.0014(4)
N1 0.049(2) 0.070(3) 0.033(2) 0.009(2) 0.0125(18) 0.0016(19)
O1 0.065(2) 0.066(2) 0.0357(17) 0.0211(18) 0.0182(16) 0.0030(17)
C1 0.049(3) 0.065(3) 0.041(3) 0.012(2) 0.015(2) 0.004(2)
C2 0.032(2) 0.056(3) 0.033(2) 0.005(2) 0.0115(19) 0.003(2)
C3 0.043(3) 0.055(3) 0.039(2) 0.003(2) 0.013(2) 0.002(2)
C4 0.056(3) 0.065(3) 0.040(3) 0.015(3) 0.015(2) 0.007(2)
C5 0.060(3) 0.067(3) 0.033(2) 0.000(3) 0.007(2) 0.000(2)
C6 0.049(3) 0.054(3) 0.040(2) -0.004(2) 0.014(2) -0.004(2)
C7 0.045(3) 0.050(3) 0.043(2) -0.001(2) 0.017(2) -0.004(2)
C8 0.062(3) 0.066(4) 0.049(3) 0.013(3) 0.024(3) 0.005(3)
C9 0.087(4) 0.061(4) 0.077(4) 0.018(3) 0.035(4) -0.004(3)
C10 0.086(4) 0.073(4) 0.063(4) 0.003(3) 0.029(3) -0.021(3)
C11 0.069(4) 0.079(4) 0.047(3) 0.004(3) 0.021(3) -0.012(3)
C12 0.047(3) 0.057(3) 0.045(3) 0.007(2) 0.018(2) 0.006(2)
C13 0.066(4) 0.063(3) 0.049(3) 0.003(3) 0.017(3) 0.004(3)
C14 0.070(4) 0.071(4) 0.052(3) 0.009(3) 0.022(3) 0.019(3)
C15 0.067(4) 0.099(5) 0.045(3) 0.026(3) 0.015(3) 0.007(3)
C16 0.041(3) 0.082(4) 0.043(3) 0.013(3) 0.012(2) -0.008(3)
C17 0.037(3) 0.061(3) 0.047(3) 0.008(2) 0.010(2) -0.006(2)
C18 0.053(3) 0.073(4) 0.086(4) 0.006(3) 0.021(3) 0.008(3)
C19 0.060(4) 0.077(4) 0.133(7) -0.019(4) 0.038(4) -0.009(5)
C20 0.063(5) 0.125(7) 0.109(7) -0.013(4) 0.005(5) -0.033(5)
C21 0.055(4) 0.131(7) 0.073(4) 0.001(4) 0.005(3) -0.033(4)

loop_
_atom_type_symbol
_atom_type_description
_atom_type_scat_dispersion_real
_atom_type_scat_dispersion_imag
_atom_type_scat_source
C C 0.0033 0.0016 'International Tables Vol C Tables 4.2.6.8 and 6.1.1.4'
H H 0.0000 0.0000 'International Tables Vol C Tables 4.2.6.8 and 6.1.1.4'
N N 0.0061 0.0033 'International Tables Vol C Tables 4.2.6.8 and 6.1.1.4'
O O 0.0106 0.0060 'International Tables Vol C Tables 4.2.6.8 and 6.1.1.4'
Cu Cu 0.3201 1.2651 'International Tables Vol C Tables 4.2.6.8 and 6.1.1.4'

loop_
_geom_angle_atom_site_label_1
_geom_angle_atom_site_label_2
_geom_angle_atom_site_label_3
_geom_angle_site_symmetry_1
_geom_angle_site_symmetry_3
_geom_angle
_geom_angle_publ_flag
O1 Cu1 O1 3_567 . 180.0000(10) ?
O1 Cu1 N1 3_567 3_567 90.69(14) ?
O1 Cu1 N1 . . 90.69(14) y
O1 Cu1 N1 . 3_567 89.31(14) y
O1 Cu1 N1 3_567 . 89.31(14) ?
N1 Cu1 N1 3_567 . 180.000(2) ?
C1 N1 C12 . . 115.6(4) ?
C1 N1 Cu1 . . 125.3(3) ?
C12 N1 Cu1 . . 118.9(3) ?
C3 O1 Cu1 . . 130.6(3) ?
N1 C1 C2 . . 126.8(4) ?
N1 C1 H1 . . 116.6 ?
C2 C1 H1 . . 116.6 ?
C3 C2 C1 . . 120.6(4) ?
C3 C2 C7 . . 120.1(4) ?
C1 C2 C7 . . 119.3(4) ?
O1 C3 C2 . . 125.1(4) ?
O1 C3 C4 . . 116.0(4) ?
C2 C3 C4 . . 118.9(4) ?
C5 C4 C3 . . 121.0(5) ?
C5 C4 H4 . . 119.5 ?
C3 C4 H4 . . 119.5 ?
C4 C5 C6 . . 122.3(4) ?
C4 C5 H5 . . 118.9 ?
C6 C5 H5 . . 118.9 ?
C11 C6 C5 . . 121.9(4) ?
C11 C6 C7 . . 119.1(5) ?
C5 C6 C7 . . 119.0(4) ?
C8 C7 C6 . . 116.9(4) ?
C8 C7 C2 . . 124.3(4) ?
C6 C7 C2 . . 118.7(4) ?
C9 C8 C7 . . 122.2(5) ?
C9 C8 H8 . . 118.9 ?
C7 C8 H8 . . 118.9 ?
C8 C9 C10 . . 121.1(5) ?
C8 C9 H9 . . 119.4 ?
C10 C9 H9 . . 119.4 ?
C11 C10 C9 . . 118.1(5) ?
C11 C10 H10 . . 121.0 ?
C9 C10 H10 . . 121.0 ?
C10 C11 C6 . . 122.6(5) ?
C10 C11 H11 . . 118.7 ?
C6 C11 H11 . . 118.7 ?
C13 C12 C17 . . 119.3(5) ?
C13 C12 N1 . . 121.6(5) ?
C17 C12 N1 . . 118.9(4) ?
C12 C13 C14 . . 122.8(5) ?
C12 C13 H13 . . 118.6 ?
C14 C13 H13 . . 118.6 ?
C15 C14 C13 . . 119.4(5) ?
C15 C14 H14 . . 120.3 ?
C13 C14 H14 . . 120.3 ?
C14 C15 C16 . . 120.0(5) ?
C14 C15 H15 . . 120.0 ?
C16 C15 H15 . . 120.0 ?
C21 C16 C17 . . 120.3(6) ?
C21 C16 C15 . . 122.2(6) ?
C17 C16 C15 . . 117.5(5) ?
C12 C17 C16 . . 120.9(5) ?
C12 C17 C18 . . 121.9(5) ?
C16 C17 C18 . . 117.2(5) ?
C19 C18 C17 . . 118.6(6) ?
C19 C18 H18 . . 120.7 ?
C17 C18 H18 . . 120.7 ?
C18 C19 C20 . . 121.5(7) ?
C18 C19 H19 . . 119.3 ?
C20 C19 H19 . . 119.3 ?
C21 C20 C19 . . 120.8(7) ?
C21 C20 H20 . . 119.6 ?
C19 C20 H20 . . 119.6 ?
C20 C21 C16 . . 121.5(7) ?
C20 C21 H21 . . 119.2 ?
C16 C21 H21 . . 119.2 ?

loop_
_geom_bond_atom_site_label_1
_geom_bond_atom_site_label_2
_geom_bond_site_symmetry_2
_geom_bond_distance
_geom_bond_publ_flag
Cu1 O1 3_567 1.871(3) ?
Cu1 O1 . 1.871(3) y
Cu1 N1 3_567 1.981(4) ?
Cu1 N1 . 1.981(4) y
N1 C1 . 1.301(6) ?
N1 C12 . 1.445(6) ?
O1 C3 . 1.297(5) ?
C1 C2 . 1.430(6) ?
C1 H1 . 0.9300 ?
C2 C3 . 1.400(6) ?
C2 C7 . 1.451(6) ?
C3 C4 . 1.439(6) ?
C4 C5 . 1.339(7) ?
C4 H4 . 0.9300 ?
C5 C6 . 1.415(7) ?
C5 H5 . 0.9300 ?
C6 C11 . 1.404(6) ?
C6 C7 . 1.420(6) ?
C7 C8 . 1.405(7) ?
C8 C9 . 1.362(7) ?
C8 H8 . 0.9300 ?
C9 C10 . 1.393(7) ?
C9 H9 . 0.9300 ?
C10 C11 . 1.363(7) ?
C10 H10 . 0.9300 ?
C11 H11 . 0.9300 ?
C12 C13 . 1.339(7) ?
C12 C17 . 1.382(6) ?
C13 C14 . 1.401(7) ?
C13 H13 . 0.9300 ?
C14 C15 . 1.358(7) ?
C14 H14 . 0.9300 ?
C15 C16 . 1.441(8) ?
C15 H15 . 0.9300 ?
C16 C21 . 1.385(8) ?
C16 C17 . 1.417(6) ?
C17 C18 . 1.463(7) ?
C18 C19 . 1.374(8) ?
C18 H18 . 0.9300 ?
C19 C20 . 1.385(10) ?
C19 H19 . 0.9300 ?
C20 C21 . 1.336(10) ?
C20 H20 . 0.9300 ?
C21 H21 . 0.9300 ?

loop_
_geom_torsion_atom_site_label_1
_geom_torsion_atom_site_label_2
_geom_torsion_atom_site_label_3
_geom_torsion_atom_site_label_4
_geom_torsion_site_symmetry_1
_geom_torsion
O1 Cu1 N1 C1 3_567 172.2(4)
O1 Cu1 N1 C1 . -7.8(4)
N1 Cu1 N1 C1 3_567 -4E1(10)
O1 Cu1 N1 C12 3_567 -3.3(4)
O1 Cu1 N1 C12 . 176.7(4)
N1 Cu1 N1 C12 3_567 15E1(10)
O1 Cu1 O1 C3 3_567 0E1(10)
N1 Cu1 O1 C3 3_567 -169.0(4)
N1 Cu1 O1 C3 . 11.0(4)
C12 N1 C1 C2 . 178.6(4)
Cu1 N1 C1 C2 . 2.9(8)
N1 C1 C2 C3 . 2.9(8)
N1 C1 C2 C7 . -177.2(5)
Cu1 O1 C3 C2 . -8.9(7)
Cu1 O1 C3 C4 . 172.7(3)
C1 C2 C3 O1 . -0.2(7)
C7 C2 C3 O1 . 179.9(4)
C1 C2 C3 C4 . 178.2(4)
C7 C2 C3 C4 . -1.8(7)
O1 C3 C4 C5 . 179.9(5)
C2 C3 C4 C5 . 1.4(8)
C3 C4 C5 C6 . -1.7(8)
C4 C5 C6 C11 . -178.1(5)
C4 C5 C6 C7 . 2.4(8)
C11 C6 C7 C8 . -0.2(7)
C5 C6 C7 C8 . 179.3(5)
C11 C6 C7 C2 . 177.8(5)
C5 C6 C7 C2 . -2.7(7)
C3 C2 C7 C8 . -179.7(5)
C1 C2 C7 C8 . 0.3(7)
C3 C2 C7 C6 . 2.4(7)
C1 C2 C7 C6 . -177.5(4)
C6 C7 C8 C9 . 0.6(8)
C2 C7 C8 C9 . -177.3(5)
C7 C8 C9 C10 . 0.8(9)
C8 C9 C10 C11 . -2.5(9)
C9 C10 C11 C6 . 2.9(9)
C5 C6 C11 C10 . 178.9(5)
C7 C6 C11 C10 . -1.5(8)
C1 N1 C12 C13 . -75.5(6)
Cu1 N1 C12 C13 . 100.5(5)
C1 N1 C12 C17 . 109.8(5)
Cu1 N1 C12 C17 . -74.3(5)
C17 C12 C13 C14 . 2.3(8)
N1 C12 C13 C14 . -172.4(5)
C12 C13 C14 C15 . 0.3(9)
C13 C14 C15 C16 . -2.5(8)
C14 C15 C16 C21 . 180.0(5)
C14 C15 C16 C17 . 2.0(8)
C13 C12 C17 C16 . -2.7(7)
N1 C12 C17 C16 . 172.1(4)
C13 C12 C17 C18 . 176.5(5)
N1 C12 C17 C18 . -8.7(7)
C21 C16 C17 C12 . -177.4(5)
C15 C16 C17 C12 . 0.6(7)
C21 C16 C17 C18 . 3.4(7)
C15 C16 C17 C18 . -178.6(5)
C12 C17 C18 C19 . 178.2(5)
C16 C17 C18 C19 . -2.6(8)
C17 C18 C19 C20 . 2.0(10)
C18 C19 C20 C21 . -2.2(12)
C19 C20 C21 C16 . 3.0(12)
C17 C16 C21 C20 . -3.7(10)
C15 C16 C21 C20 . 178.4(7)
